data_2021084
loop_
_publ_author_name
'Farr\'an, M. \'Angeles'
'Bonet, M. \'Angels'
'Claramunt, Rosa M.'
'Torralba, M. Carmen'
'Alkorta, Ibon'
'Elguero, Jos\'e'

_publ_section_title
;
 The structures of 1,4-diaryl-5-trifluoromethyl-1<i>H</i>-1,2,3-triazoles
 related to J147, a drug for treating Alzheimer's disease
;
_journal_coeditor_code YP3155
_journal_issue 4
_journal_name_full 'Acta Crystallographica Section C'
_journal_page_first 513
_journal_page_last 522
_journal_paper_doi 10.1107/S2053229618004394
_journal_volume 74
_journal_year 2018
_chemical_formula_iupac 'C18 H16 F3 N3 O'
_chemical_formula_moiety 'C18 H16 F3 N3 O'
_chemical_formula_sum 'C18 H16 F3 N3 O'
_chemical_formula_weight 347.34
_chemical_name_systematic 1-(2,4-Dimethylphenyl)-4-(4-methoxyphenyl)-5-trifluoromethyl-1<i>H</i>-1,2,3-triazole
_space_group_crystal_system triclinic
_space_group_IT_number 2
_space_group_name_Hall '-P 1'
_space_group_name_H-M_alt 'P -1'
_symmetry_space_group_name_Hall '-P 1'
_symmetry_space_group_name_H-M 'P -1'
_atom_sites_solution_hydrogens geom
_atom_sites_solution_primary direct
_audit_creation_method
;
Olex2 1.2
(compiled 2017.08.10 svn.r3458 for OlexSys, GUI svn.r5381)
;
_cell_angle_alpha 106.105(4)
_cell_angle_beta 95.554(4)
_cell_angle_gamma 110.049(4)
_cell_formula_units_Z 2
_cell_length_a 8.829(2)
_cell_length_b 9.513(2)
_cell_length_c 11.598(3)
_cell_measurement_reflns_used 1698
_cell_measurement_temperature 293(2)
_cell_measurement_theta_max 23.5241
_cell_measurement_theta_min 2.4162
_cell_volume 859.1(3)
_computing_cell_refinement
;
<i>SMART</i> (Bruker, 2002)
;
_computing_data_collection
;
<i>SMART</i> (Bruker, 2002)
;
_computing_data_reduction
;
<i>SAINT</i> (Bruker, 2002)
;
_computing_molecular_graphics
;
<i>OLEX2</i> (Dolomanov <i>et al.</i>,  2009)
;
_computing_publication_material
;
<i>OLEX2</i> (Dolomanov <i>et al.</i>,  2009)
;
_computing_structure_refinement
;
SHELXL2014 (Sheldrick, 2015)
;
_computing_structure_solution
;
SHELXS97 (Sheldrick, 2008)
;
_diffrn_ambient_temperature 293(2)
_diffrn_measured_fraction_theta_full 0.963
_diffrn_measured_fraction_theta_max 0.963
_diffrn_measurement_device_type 'Bruker SMART CCD area detector'
_diffrn_measurement_method 'phi and omega scans'
_diffrn_radiation_type MoK\a
_diffrn_radiation_wavelength 0.71073
_diffrn_reflns_av_R_equivalents 0.0917
_diffrn_reflns_limit_h_max 10
_diffrn_reflns_limit_h_min -10
_diffrn_reflns_limit_k_max 11
_diffrn_reflns_limit_k_min -11
_diffrn_reflns_limit_l_max 11
_diffrn_reflns_limit_l_min -14
_diffrn_reflns_number 6496
_diffrn_reflns_theta_full 25.242
_diffrn_reflns_theta_max 25.494
_diffrn_reflns_theta_min 1.870
_exptl_absorpt_coefficient_mu 0.108
_exptl_absorpt_correction_type none
_exptl_crystal_colour colorless
_exptl_crystal_density_diffrn 1.343
_exptl_crystal_description prismatic
_exptl_crystal_F_000 360
_exptl_crystal_size_max 0.72
_exptl_crystal_size_mid 0.23
_exptl_crystal_size_min 0.13
_refine_diff_density_max 0.233
_refine_diff_density_min -0.143
_refine_ls_extinction_method none
_refine_ls_goodness_of_fit_ref 0.984
_refine_ls_hydrogen_treatment constr
_refine_ls_matrix_type full
_refine_ls_number_parameters 254
_refine_ls_number_reflns 3096
_refine_ls_number_restraints 292
_refine_ls_restrained_S_all 0.953
_refine_ls_R_factor_all 0.1075
_refine_ls_R_factor_gt 0.0531
_refine_ls_shift/su_max 0.000
_refine_ls_shift/su_mean 0.000
_refine_ls_structure_factor_coef Fsqd
_refine_ls_weighting_details 'w=1/[\s^2^(Fo^2^)+(0.0648P)^2^] where P=(Fo^2^+2Fc^2^)/3'
_refine_ls_weighting_scheme calc
_refine_ls_wR_factor_gt 0.1263
_refine_ls_wR_factor_ref 0.1525
_reflns_number_gt 1709
_reflns_number_total 3096
_reflns_threshold_expression 'I > 2\s(I)'
_cod_data_source_file yp3155sup1.cif
_cod_data_source_block 4_4OMe24Me
_cod_original_cell_volume 859.1(4)
_cod_database_code 2021084
_shelx_space_group_comment
;
The symmetry employed for this shelxl refinement is uniquely defined
by the following loop, which should always be used as a source of
symmetry information in preference to the above space-group names.
They are only intended as comments.
;

loop_
_space_group_symop_operation_xyz
'x, y, z'
'-x, -y, -z'

loop_
_atom_site_type_symbol
_atom_site_label
_atom_site_fract_x
_atom_site_fract_y
_atom_site_fract_z
_atom_site_U_iso_or_equiv
_atom_site_adp_type
_atom_site_calc_flag
_atom_site_occupancy
_atom_site_disorder_assembly
_atom_site_disorder_group
C C21 -0.2723(3) 0.4401(5) 0.1277(3) 0.1030(12) Uani d 1 . .
H H21A -0.349309 0.396692 0.050371 0.155 Uiso calc 1 . .
H H21B -0.308799 0.373940 0.176948 0.155 Uiso calc 1 . .
H H21C -0.265738 0.545027 0.169772 0.155 Uiso calc 1 . .
F F1A 0.5992(16) 0.863(2) 0.3572(15) 0.121(5) Uani d 0.48(3) A 1
F F2A 0.8012(19) 0.816(2) 0.416(2) 0.110(4) Uani d 0.48(3) A 1
F F3A 0.772(2) 1.0149(11) 0.5188(11) 0.127(4) Uani d 0.48(3) A 1
C C4 0.4271(3) 0.6786(3) 0.5017(2) 0.0469(6) Uani d 1 . .
N N1 0.6568(2) 0.7876(2) 0.63995(18) 0.0516(5) Uani d 1 . .
N N2 0.5401(3) 0.7010(3) 0.6858(2) 0.0646(6) Uani d 1 . .
C C8 0.1354(3) 0.6176(3) 0.4205(2) 0.0523(6) Uani d 1 . .
H H8 0.125932 0.655038 0.501384 0.063 Uiso calc 1 . .
O O1 -0.1156(2) 0.4471(3) 0.10743(17) 0.0830(6) Uani d 1 . .
C C5 0.5900(3) 0.7766(3) 0.5244(2) 0.0464(6) Uani d 1 . .
N N3 0.4021(3) 0.6347(3) 0.6036(2) 0.0641(6) Uani d 1 . .
C C7 0.2876(3) 0.6213(3) 0.3969(2) 0.0476(6) Uani d 1 . .
C C18 0.9423(3) 0.8184(3) 0.6932(2) 0.0592(7) Uani d 1 . .
H H18 0.918317 0.722985 0.630980 0.071 Uiso calc 1 . .
C C12 0.2975(3) 0.5641(3) 0.2750(2) 0.0583(7) Uani d 1 . .
H H12 0.397518 0.563510 0.256550 0.070 Uiso calc 1 . .
C C10 0.0121(3) 0.5060(3) 0.2072(2) 0.0585(7) Uani d 1 . .
C C9 -0.0025(3) 0.5598(3) 0.3273(2) 0.0563(7) Uani d 1 . .
H H9 -0.103664 0.557199 0.345213 0.068 Uiso calc 1 . .
C C11 0.1630(3) 0.5088(3) 0.1820(2) 0.0647(7) Uani d 1 . .
H H11 0.172788 0.472726 0.101015 0.078 Uiso calc 1 . .
C C13 0.8214(3) 0.8776(3) 0.7137(2) 0.0488(6) Uani d 1 . .
C C14 0.8521(3) 1.0193(3) 0.8045(3) 0.0637(7) Uani d 1 . .
C C17 1.0983(3) 0.9015(4) 0.7652(3) 0.0695(8) Uani d 1 . .
H H17 1.179193 0.860479 0.752133 0.083 Uiso calc 1 . .
C C15 1.0117(4) 1.0987(4) 0.8744(3) 0.0792(9) Uani d 1 . .
H H15 1.035990 1.193929 0.936856 0.095 Uiso calc 1 . .
C C6 0.6859(3) 0.8668(3) 0.4524(3) 0.0599(7) Uani d 1 . .
F F2B 0.8099(12) 0.9917(15) 0.5138(9) 0.108(3) Uani d 0.52(3) A 2
F F3B 0.5899(16) 0.9137(18) 0.3889(16) 0.106(4) Uani d 0.52(3) A 2
F F1B 0.734(3) 0.7772(16) 0.3677(14) 0.120(4) Uani d 0.52(3) A 2
C C16 1.1371(3) 1.0440(4) 0.8563(3) 0.0728(8) Uani d 1 . .
C C20 1.3089(4) 1.1376(5) 0.9345(4) 0.1147(13) Uani d 1 . .
H H20A 1.311734 1.233108 0.992634 0.172 Uiso calc 1 . .
H H20B 1.338856 1.075074 0.977604 0.172 Uiso calc 1 . .
H H20C 1.385341 1.164288 0.883001 0.172 Uiso calc 1 . .
C C19 0.7210(4) 1.0866(4) 0.8254(4) 0.1035(12) Uani d 1 . .
H H19A 0.766548 1.185267 0.892332 0.155 Uiso calc 1 . .
H H19B 0.682842 1.104232 0.752394 0.155 Uiso calc 1 . .
H H19C 0.630178 1.012962 0.844895 0.155 Uiso calc 1 . .

loop_
_atom_site_aniso_label
_atom_site_aniso_U_11
_atom_site_aniso_U_22
_atom_site_aniso_U_33
_atom_site_aniso_U_12
_atom_site_aniso_U_13
_atom_site_aniso_U_23
C21 0.0532(18) 0.166(4) 0.066(2) 0.015(2) 0.0017(16) 0.042(2)
F1A 0.065(5) 0.179(11) 0.098(6) -0.017(5) -0.007(4) 0.104(7)
F2A 0.109(7) 0.132(9) 0.147(11) 0.067(7) 0.089(6) 0.086(7)
F3A 0.191(11) 0.042(4) 0.118(6) 0.006(4) 0.046(6) 0.027(3)
C4 0.0461(14) 0.0468(14) 0.0522(14) 0.0160(11) 0.0166(12) 0.0235(12)
N1 0.0462(12) 0.0570(13) 0.0559(13) 0.0158(10) 0.0119(10) 0.0304(11)
N2 0.0498(13) 0.0872(16) 0.0631(14) 0.0154(12) 0.0138(12) 0.0474(13)
C8 0.0529(14) 0.0575(15) 0.0430(14) 0.0188(12) 0.0110(12) 0.0145(12)
O1 0.0617(12) 0.1139(16) 0.0495(11) 0.0094(11) 0.0024(10) 0.0253(11)
C5 0.0492(14) 0.0481(14) 0.0468(14) 0.0183(12) 0.0134(11) 0.0226(11)
N3 0.0473(12) 0.0807(15) 0.0659(15) 0.0134(11) 0.0115(11) 0.0414(13)
C7 0.0464(14) 0.0444(13) 0.0518(15) 0.0128(11) 0.0122(12) 0.0208(11)
C18 0.0531(15) 0.0571(16) 0.0694(18) 0.0211(13) 0.0179(14) 0.0227(14)
C12 0.0529(15) 0.0635(16) 0.0584(16) 0.0182(13) 0.0214(13) 0.0222(14)
C10 0.0542(15) 0.0608(16) 0.0463(15) 0.0075(12) 0.0039(13) 0.0175(13)
C9 0.0478(14) 0.0652(17) 0.0544(16) 0.0189(13) 0.0126(13) 0.0206(13)
C11 0.0647(17) 0.0735(18) 0.0448(15) 0.0138(14) 0.0185(14) 0.0169(14)
C13 0.0442(13) 0.0483(14) 0.0550(15) 0.0124(11) 0.0090(12) 0.0262(13)
C14 0.0636(17) 0.0575(16) 0.0682(18) 0.0238(14) 0.0103(14) 0.0188(14)
C17 0.0517(16) 0.082(2) 0.083(2) 0.0263(15) 0.0159(15) 0.0386(17)
C15 0.080(2) 0.0717(19) 0.0649(19) 0.0157(16) 0.0099(16) 0.0102(16)
C6 0.0527(17) 0.0632(19) 0.0606(18) 0.0119(15) 0.0118(15) 0.0290(15)
F2B 0.071(4) 0.123(7) 0.079(5) -0.041(4) -0.016(3) 0.066(4)
F3B 0.090(4) 0.136(6) 0.144(9) 0.050(5) 0.031(4) 0.115(6)
F1B 0.155(11) 0.116(5) 0.120(8) 0.060(7) 0.098(7) 0.055(5)
C16 0.0588(17) 0.092(2) 0.0617(18) 0.0173(16) 0.0045(15) 0.0339(17)
C20 0.068(2) 0.141(3) 0.098(3) 0.009(2) -0.012(2) 0.034(2)
C19 0.100(2) 0.085(2) 0.124(3) 0.053(2) 0.023(2) 0.012(2)

loop_
_atom_type_symbol
_atom_type_description
_atom_type_scat_dispersion_real
_atom_type_scat_dispersion_imag
_atom_type_scat_source
C C 0.0033 0.0016 'International Tables Vol C Tables 4.2.6.8 and 6.1.1.4'
H H 0.0000 0.0000 'International Tables Vol C Tables 4.2.6.8 and 6.1.1.4'
F F 0.0171 0.0103 'International Tables Vol C Tables 4.2.6.8 and 6.1.1.4'
N N 0.0061 0.0033 'International Tables Vol C Tables 4.2.6.8 and 6.1.1.4'
O O 0.0106 0.0060 'International Tables Vol C Tables 4.2.6.8 and 6.1.1.4'

loop_
_geom_angle_atom_site_label_1
_geom_angle_atom_site_label_2
_geom_angle_atom_site_label_3
_geom_angle
C5 C4 N3 107.1(2)
C5 C4 C7 133.2(2)
N3 C4 C7 119.7(2)
N2 N1 C5 109.65(19)
N2 N1 C13 119.69(19)
C5 N1 C13 130.6(2)
N3 N2 N1 108.13(19)
C9 C8 C7 122.0(2)
C10 O1 C21 118.5(2)
C4 C5 N1 105.5(2)
C4 C5 C6 131.9(2)
N1 C5 C6 122.5(2)
N2 N3 C4 109.6(2)
C8 C7 C4 118.6(2)
C8 C7 C12 117.6(2)
C12 C7 C4 123.7(2)
C17 C18 C13 119.5(2)
C11 C12 C7 121.1(2)
O1 C10 C9 124.1(2)
O1 C10 C11 116.1(2)
C9 C10 C11 119.8(2)
C10 C9 C8 119.0(2)
C12 C11 C10 120.6(2)
C18 C13 N1 119.1(2)
C18 C13 C14 122.1(2)
C14 C13 N1 118.8(2)
C13 C14 C15 116.1(2)
C13 C14 C19 122.3(2)
C15 C14 C19 121.6(3)
C18 C17 C16 121.3(3)
C16 C15 C14 123.7(3)
F1A C6 F2A 106.8(9)
F1A C6 F3A 108.6(9)
F1A C6 C5 114.0(7)
F2A C6 C5 112.4(7)
F3A C6 F2A 102.4(8)
F3A C6 C5 111.8(6)
F2B C6 C5 116.0(5)
F2B C6 F3B 105.5(7)
F2B C6 F1B 108.6(8)
F3B C6 C5 109.9(7)
F1B C6 C5 111.7(7)
F1B C6 F3B 104.2(9)
C17 C16 C15 117.4(3)
C17 C16 C20 121.7(3)
C15 C16 C20 120.9(3)

loop_
_geom_bond_atom_site_label_1
_geom_bond_atom_site_label_2
_geom_bond_distance
C21 O1 1.409(3)
F1A C6 1.266(13)
F2A C6 1.323(13)
F3A C6 1.306(9)
C4 C5 1.371(3)
C4 N3 1.371(3)
C4 C7 1.474(3)
N1 N2 1.338(3)
N1 C5 1.372(3)
N1 C13 1.442(3)
N2 N3 1.306(3)
C8 C7 1.387(3)
C8 C9 1.382(3)
O1 C10 1.370(3)
C5 C6 1.478(4)
C7 C12 1.390(3)
C18 C13 1.378(3)
C18 C17 1.373(3)
C12 C11 1.363(3)
C10 C9 1.380(4)
C10 C11 1.384(3)
C13 C14 1.380(3)
C14 C15 1.387(4)
C14 C19 1.512(4)
C17 C16 1.374(4)
C15 C16 1.385(4)
C6 F2B 1.267(9)
C6 F3B 1.335(11)
C6 F1B 1.318(12)
C16 C20 1.508(4)

loop_
_geom_torsion_atom_site_label_1
_geom_torsion_atom_site_label_2
_geom_torsion_atom_site_label_3
_geom_torsion_atom_site_label_4
_geom_torsion
C21 O1 C10 C9 -0.1(4)
C21 O1 C10 C11 179.5(3)
C4 C5 C6 F1A 6.5(13)
C4 C5 C6 F2A -115.3(11)
C4 C5 C6 F3A 130.2(9)
C4 C5 C6 F2B 152.2(9)
C4 C5 C6 F3B 32.6(9)
C4 C5 C6 F1B -82.6(11)
C4 C7 C12 C11 178.3(2)
N1 N2 N3 C4 -0.4(3)
N1 C5 C6 F1A -169.0(13)
N1 C5 C6 F2A 69.2(11)
N1 C5 C6 F3A -45.3(9)
N1 C5 C6 F2B -23.3(9)
N1 C5 C6 F3B -142.9(8)
N1 C5 C6 F1B 101.9(11)
N1 C13 C14 C15 178.5(2)
N1 C13 C14 C19 -2.7(4)
N2 N1 C5 C4 -0.2(2)
N2 N1 C5 C6 176.3(2)
N2 N1 C13 C18 100.9(3)
N2 N1 C13 C14 -77.9(3)
C8 C7 C12 C11 1.1(4)
O1 C10 C9 C8 -179.7(2)
O1 C10 C11 C12 -179.5(2)
C5 C4 N3 N2 0.3(3)
C5 C4 C7 C8 -137.4(3)
C5 C4 C7 C12 45.4(4)
C5 N1 N2 N3 0.4(3)
C5 N1 C13 C18 -81.6(3)
C5 N1 C13 C14 99.6(3)
N3 C4 C5 N1 0.0(2)
N3 C4 C5 C6 -176.1(2)
N3 C4 C7 C8 41.1(3)
N3 C4 C7 C12 -136.1(3)
C7 C4 C5 N1 178.6(2)
C7 C4 C5 C6 2.5(4)
C7 C4 N3 N2 -178.6(2)
C7 C8 C9 C10 -0.8(4)
C7 C12 C11 C10 -1.1(4)
C18 C13 C14 C15 -0.3(4)
C18 C13 C14 C19 178.5(3)
C18 C17 C16 C15 1.4(5)
C18 C17 C16 C20 -178.9(3)
C9 C8 C7 C4 -177.5(2)
C9 C8 C7 C12 -0.1(4)
C9 C10 C11 C12 0.1(4)
C11 C10 C9 C8 0.8(4)
C13 N1 N2 N3 178.3(2)
C13 N1 C5 C4 -177.9(2)
C13 N1 C5 C6 -1.3(4)
C13 C18 C17 C16 -1.1(4)
C13 C14 C15 C16 0.7(5)
C14 C15 C16 C17 -1.3(5)
C14 C15 C16 C20 179.0(3)
C17 C18 C13 N1 -178.3(2)
C17 C18 C13 C14 0.5(4)
C19 C14 C15 C16 -178.1(3)

_cod_database_fobs_code 2021084
